data_7230077
loop_
_publ_author_name
'Wang, Yong-Chao'
'Wang, Jun-Liang'
'Burgess, Kevin S.'
'Zhang, Jiang-Wei'
'Zheng, Qiu-Mei'
'Pu, Ya-Dan'
'Yan, Li-Jun'
'Chen, Xue-Bing'

_publ_section_title
;
 Green synthesis of new pyrrolidine-fused spirooxindoles via
 three-component domino reaction in EtOH/H2O
;
_journal_issue 11
_journal_name_full 'RSC Advances'
_journal_page_first 5702
_journal_paper_doi 10.1039/C7RA13207G
_journal_volume 8
_journal_year 2018
_chemical_formula_moiety 'C28 H30 N4 O4'
_chemical_formula_sum 'C28 H30 N4 O4'
_chemical_formula_weight 486.57
_space_group_crystal_system monoclinic
_space_group_IT_number 4
_space_group_name_Hall 'P 2yb'
_space_group_name_H-M_alt 'P 1 21 1'
_symmetry_space_group_name_Hall 'P 2yb'
_symmetry_space_group_name_H-M 'P 1 21 1'
_atom_sites_solution_hydrogens geom
_audit_creation_date 2018-01-18
_audit_creation_method
;
Olex2 1.2
(compiled 2017.08.10 svn.r3458 for OlexSys, GUI svn.r5381)
;
_audit_update_record
;
2018-01-18 deposited with the CCDC.
2018-01-19 downloaded from the CCDC.
;
_cell_angle_alpha 90
_cell_angle_beta 110.979(10)
_cell_angle_gamma 90
_cell_formula_units_Z 4
_cell_length_a 9.8684(9)
_cell_length_b 25.4867(18)
_cell_length_c 10.5567(9)
_cell_measurement_reflns_used 6437
_cell_measurement_temperature 293(2)
_cell_measurement_theta_max 24.997
_cell_measurement_theta_min 2.905
_cell_volume 2479.1(4)
_computing_molecular_graphics 'Olex2 (Dolomanov et al., 2009)'
_computing_publication_material 'Olex2 (Dolomanov et al., 2009)'
_computing_structure_refinement 'ShelXL (Sheldrick, 2015)'
_diffrn_ambient_temperature 293(2)
_diffrn_detector_area_resol_mean 16.0971
_diffrn_measured_fraction_theta_full 0.998
_diffrn_measured_fraction_theta_max 0.998
_diffrn_measurement_device_type 'Xcalibur, Eos, Gemini'
_diffrn_measurement_method '\w scans'
_diffrn_radiation_type MoK\a
_diffrn_radiation_wavelength 0.71073
_diffrn_reflns_av_R_equivalents 0.0278
_diffrn_reflns_av_unetI/netI 0.0389
_diffrn_reflns_Laue_measured_fraction_full 0.998
_diffrn_reflns_Laue_measured_fraction_max 0.998
_diffrn_reflns_limit_h_max 11
_diffrn_reflns_limit_h_min -10
_diffrn_reflns_limit_k_max 30
_diffrn_reflns_limit_k_min -29
_diffrn_reflns_limit_l_max 11
_diffrn_reflns_limit_l_min -12
_diffrn_reflns_number 12158
_diffrn_reflns_point_group_measured_fraction_full 0.863
_diffrn_reflns_point_group_measured_fraction_max 0.863
_diffrn_reflns_theta_full 24.997
_diffrn_reflns_theta_max 24.997
_diffrn_reflns_theta_min 2.905
_exptl_absorpt_coefficient_mu 0.087
_exptl_absorpt_correction_T_max 0.991
_exptl_absorpt_correction_T_min 0.979
_exptl_absorpt_correction_type multi-scan
_exptl_crystal_colour colorness
_exptl_crystal_density_diffrn 1.298
_exptl_crystal_density_method 'not measured'
_exptl_crystal_description block
_exptl_crystal_F_000 1030
_exptl_crystal_size_max 0.4
_exptl_crystal_size_mid 0.2
_exptl_crystal_size_min 0.1
_refine_diff_density_max 0.153
_refine_diff_density_min -0.308
_refine_diff_density_rms 0.044
_refine_ls_abs_structure_details
;
 Flack x determined using 2316 quotients [(I+)-(I-)]/[(I+)+(I-)]
 (Parsons, Flack and Wagner, Acta Cryst. B69 (2013) 249-259).
;
_refine_ls_abs_structure_Flack 0.0(6)
_refine_ls_extinction_method none
_refine_ls_goodness_of_fit_ref 1.058
_refine_ls_hydrogen_treatment constr
_refine_ls_matrix_type full
_refine_ls_number_parameters 653
_refine_ls_number_reflns 7554
_refine_ls_number_restraints 1
_refine_ls_restrained_S_all 1.035
_refine_ls_R_factor_all 0.0502
_refine_ls_R_factor_gt 0.0391
_refine_ls_shift/su_max 0.003
_refine_ls_shift/su_mean 0.000
_refine_ls_structure_factor_coef Fsqd
_refine_ls_weighting_details 'w=1/[\s^2^(Fo^2^)+(0.0493P)^2^] where P=(Fo^2^+2Fc^2^)/3'
_refine_ls_weighting_scheme calc
_refine_ls_wR_factor_gt 0.0863
_refine_ls_wR_factor_ref 0.0936
_reflns_Friedel_coverage 0.689
_reflns_Friedel_fraction_full 0.722
_reflns_Friedel_fraction_max 0.722
_reflns_number_gt 7437
_reflns_number_total 7554
_reflns_threshold_expression 'I > 2\s(I)'
_cod_data_source_file c7ra13207g2.cif
_cod_data_source_block 180115
_cod_depositor_comments
;

2018-02-21
Z value and formula fixed to values more according to usual
chemical conventions.                 miguel
;
_cod_original_formula_sum 'C58 H62 N6 O8'
_cod_original_formula_weight 971.13
_cod_original_formula_moiety '2(C28 H30 N4 O4)'
_cod_original_formula_units_Z 2
_cod_database_code 7230077
_shelx_shelxl_version_number 2016/6
_shelx_space_group_comment
;
The symmetry employed for this shelxl refinement is uniquely defined
by the following loop, which should always be used as a source of
symmetry information in preference to the above space-group names.
They are only intended as comments.
;
_olex2_refinement_description
;
1. Fixed Uiso
 At 1.2 times of:
  All C(H) groups, All C(H,H) groups, All N(H) groups
 At 1.5 times of:
  All C(H,H,H) groups
2.a Ternary CH refined with riding coordinates:
 C19(H19), C48(H48), C38(H38), C57(H57), C29(H29), C50(H50), C22(H22),
 C20(H20), C52(H52), C24(H24)
2.b Secondary CH2 refined with riding coordinates:
 C28(H28A,H28B), C23(H23A,H23B), C54(H54A,H54B), C51(H51A,H51B), C25(H25A,
 H25B), C27(H27A,H27B), C53(H53A,H53B), C26(H26A,H26B), C56(H56A,H56B),
 C55(H55A,H55B)
2.c Aromatic/amide H refined with riding coordinates:
 C46(H46), C3(H3), C33(H33), C41(H41), C44(H44), N5(H5), N1(H1), C15(H15),
 C34(H34), C12(H12), C13(H13), C42(H42), C4(H4), C17(H17), C43(H43), C5(H5A),
 C14(H14), C32(H32)
2.d Idealised Me refined as rotating group:
 C47(H47A,H47B,H47C), C18(H18A,H18B,H18C), C1(H1A,H1B,H1C), C30(H30A,H30B,H30C)
;

loop_
_space_group_symop_operation_xyz
'x, y, z'
'-x, y+1/2, -z'

loop_
_atom_site_label
_atom_site_type_symbol
_atom_site_fract_x
_atom_site_fract_y
_atom_site_fract_z
_atom_site_U_iso_or_equiv
_atom_site_adp_type
_atom_site_occupancy
_atom_site_site_symmetry_order
_atom_site_calc_flag
_atom_site_refinement_flags_posn
O6 O 0.1404(3) 0.25181(9) 0.3512(2) 0.0505(6) Uani 1 1 d .
C46 C 0.2849(3) 0.21545(12) 0.1229(3) 0.0354(7) Uani 1 1 d .
H46 H 0.300807 0.237846 0.196398 0.042 Uiso 1 1 calc R
N7 N 0.3560(3) 0.21843(10) 0.0321(2) 0.0380(6) Uani 1 1 d .
C7 C -0.5030(3) 0.39914(11) -0.4215(3) 0.0327(7) Uani 1 1 d .
N2 N -0.5328(3) 0.43108(9) -0.6596(2) 0.0342(6) Uani 1 1 d .
C19 C -0.3024(3) 0.39433(12) -0.5244(3) 0.0338(7) Uani 1 1 d .
H19 H -0.265438 0.427649 -0.478765 0.041 Uiso 1 1 calc R
C36 C -0.1360(3) 0.21526(12) 0.0397(3) 0.0344(7) Uani 1 1 d .
O2 O -0.5364(3) 0.31625(9) -0.7017(3) 0.0592(7) Uani 1 1 d .
C3 C -0.4418(3) 0.43013(12) -0.3085(3) 0.0362(7) Uani 1 1 d .
H3 H -0.368030 0.453682 -0.303302 0.043 Uiso 1 1 calc R
C45 C 0.3039(3) 0.17954(12) -0.0624(3) 0.0347(7) Uani 1 1 d .
C48 C 0.1557(3) 0.13619(12) 0.3035(3) 0.0359(7) Uani 1 1 d .
H48 H 0.236788 0.159176 0.353621 0.043 Uiso 1 1 calc R
C33 C -0.2149(3) 0.18879(14) -0.0771(3) 0.0410(8) Uani 1 1 d .
H33 H -0.208377 0.152494 -0.082081 0.049 Uiso 1 1 calc R
C37 C 0.0383(3) 0.24774(12) 0.2430(3) 0.0388(7) Uani 1 1 d .
C58 C -0.0265(3) 0.19572(11) 0.1717(3) 0.0308(6) Uani 1 1 d .
C38 C 0.0869(3) 0.15656(11) 0.1587(3) 0.0308(6) Uani 1 1 d .
H38 H 0.032009 0.127166 0.104407 0.037 Uiso 1 1 calc R
N6 N -0.0853(2) 0.17053(10) 0.2677(2) 0.0330(6) Uani 1 1 d .
O1 O -0.4388(3) 0.45288(11) -0.0828(2) 0.0648(7) Uani 1 1 d .
C57 C -0.2155(3) 0.13600(13) 0.2146(3) 0.0419(8) Uani 1 1 d .
H57 H -0.255473 0.137599 0.115241 0.050 Uiso 1 1 calc R
C10 C -0.2048(3) 0.35216(12) -0.4414(3) 0.0358(7) Uani 1 1 d .
N8 N 0.2099(3) 0.08135(13) 0.3120(4) 0.0546(8) Uani 1 1 d .
C8 C -0.4652(3) 0.39274(11) -0.5478(3) 0.0337(7) Uani 1 1 d .
C9 C -0.5473(4) 0.34158(13) -0.6080(3) 0.0421(8) Uani 1 1 d .
C41 C 0.1290(4) 0.10912(13) -0.1120(3) 0.0420(8) Uani 1 1 d .
H41 H 0.059558 0.089688 -0.091807 0.050 Uiso 1 1 calc R
C39 C 0.1879(3) 0.17506(11) 0.0899(3) 0.0317(7) Uani 1 1 d .
C11 C -0.0968(3) 0.35953(13) -0.3095(3) 0.0380(7) Uani 1 1 d .
C44 C 0.3417(4) 0.16685(14) -0.1737(3) 0.0467(8) Uani 1 1 d .
H44 H 0.412409 0.185662 -0.193503 0.056 Uiso 1 1 calc R
C35 C -0.1429(4) 0.26971(13) 0.0442(3) 0.0436(8) Uani 1 1 d .
O5 O -0.3794(3) 0.18674(14) -0.3012(2) 0.0780(9) Uani 1 1 d .
C29 C -0.5748(3) 0.48378(11) -0.6250(3) 0.0378(7) Uani 1 1 d .
H29 H -0.512310 0.492791 -0.532179 0.045 Uiso 1 1 calc R
N4 N -0.1649(3) 0.41813(12) -0.6750(3) 0.0529(8) Uani 1 1 d .
C50 C 0.0346(3) 0.14078(12) 0.3675(3) 0.0361(7) Uani 1 1 d .
H50 H 0.072777 0.161061 0.451776 0.043 Uiso 1 1 calc R
C28 C -0.7325(4) 0.48492(14) -0.6349(3) 0.0463(8) Uani 1 1 d .
H28A H -0.750415 0.454973 -0.586393 0.056 Uiso 1 1 calc R
H28B H -0.748752 0.516409 -0.590725 0.056 Uiso 1 1 calc R
N3 N -0.0903(3) 0.27547(11) -0.3700(3) 0.0488(7) Uani 1 1 d .
C31 C -0.3051(4) 0.21761(17) -0.1884(3) 0.0533(10) Uani 1 1 d .
N5 N -0.0413(3) 0.28753(10) 0.1678(3) 0.0502(7) Uani 1 1 d .
H5 H -0.030970 0.319880 0.192594 0.060 Uiso 1 1 calc R
N1 N -0.6401(3) 0.33130(11) -0.5433(3) 0.0506(8) Uani 1 1 d .
H1 H -0.708647 0.308453 -0.569674 0.061 Uiso 1 1 calc R
C16 C -0.0284(4) 0.31048(13) -0.2675(3) 0.0424(8) Uani 1 1 d .
C22 C -0.4329(4) 0.43790(13) -0.7365(3) 0.0401(7) Uani 1 1 d .
H22 H -0.482846 0.427926 -0.831600 0.048 Uiso 1 1 calc R
C15 C 0.0807(4) 0.30386(17) -0.1411(4) 0.0579(10) Uani 1 1 d .
H15 H 0.123505 0.271230 -0.114102 0.070 Uiso 1 1 calc R
C2 C -0.4933(4) 0.42532(13) -0.2018(3) 0.0440(8) Uani 1 1 d .
O7 O 0.1523(4) 0.05075(12) 0.2194(4) 0.0773(9) Uani 1 1 d .
C47 C 0.4588(4) 0.25875(14) 0.0281(4) 0.0508(9) Uani 1 1 d .
H47A H 0.483486 0.280057 0.108152 0.076 Uiso 1 1 calc GR
H47B H 0.415735 0.280327 -0.050741 0.076 Uiso 1 1 calc GR
H47C H 0.544880 0.242480 0.024054 0.076 Uiso 1 1 calc GR
O8 O 0.3082(3) 0.06887(14) 0.4174(3) 0.0886(11) Uani 1 1 d .
C40 C 0.1982(3) 0.15125(11) -0.0304(3) 0.0334(7) Uani 1 1 d .
C34 C -0.2322(4) 0.29772(15) -0.0649(5) 0.0618(11) Uani 1 1 d .
H34 H -0.237117 0.334082 -0.060598 0.074 Uiso 1 1 calc R
C20 C -0.3066(4) 0.39983(13) -0.6689(3) 0.0391(7) Uani 1 1 d .
H20 H -0.330407 0.365655 -0.713999 0.047 Uiso 1 1 calc R
C6 C -0.6098(4) 0.36298(12) -0.4266(3) 0.0416(8) Uani 1 1 d .
C12 C -0.0496(4) 0.40285(15) -0.2237(4) 0.0521(9) Uani 1 1 d .
H12 H -0.091006 0.435737 -0.249795 0.063 Uiso 1 1 calc R
C13 C 0.0601(5) 0.39571(19) -0.0994(4) 0.0671(11) Uani 1 1 d .
H13 H 0.092852 0.424326 -0.041805 0.081 Uiso 1 1 calc R
C23 C -0.4000(4) 0.49677(13) -0.7270(4) 0.0500(9) Uani 1 1 d .
H23A H -0.318721 0.505172 -0.645064 0.060 Uiso 1 1 calc R
H23B H -0.379123 0.508966 -0.805179 0.060 Uiso 1 1 calc R
C42 C 0.1651(4) 0.09668(14) -0.2231(3) 0.0509(9) Uani 1 1 d .
H42 H 0.118777 0.068861 -0.278756 0.061 Uiso 1 1 calc R
C4 C -0.6061(4) 0.39122(15) -0.2124(4) 0.0542(9) Uani 1 1 d .
H4 H -0.642312 0.389779 -0.142435 0.065 Uiso 1 1 calc R
C17 C -0.1949(4) 0.30078(13) -0.4737(3) 0.0448(8) Uani 1 1 d .
H17 H -0.251511 0.285138 -0.555011 0.054 Uiso 1 1 calc R
C52 C -0.1589(4) 0.08055(13) 0.2609(4) 0.0458(8) Uani 1 1 d .
H52 H -0.116932 0.066763 0.196410 0.055 Uiso 1 1 calc R
C54 C -0.3833(4) 0.06443(16) 0.3218(4) 0.0621(11) Uani 1 1 d .
H54A H -0.336013 0.071486 0.417975 0.075 Uiso 1 1 calc R
H54B H -0.459976 0.039107 0.311037 0.075 Uiso 1 1 calc R
O3 O -0.0930(3) 0.45038(13) -0.5930(3) 0.0794(9) Uani 1 1 d .
C51 C -0.0348(4) 0.09089(13) 0.3942(3) 0.0447(8) Uani 1 1 d .
H51A H -0.070914 0.095887 0.467646 0.054 Uiso 1 1 calc R
H51B H 0.033910 0.062074 0.417044 0.054 Uiso 1 1 calc R
C43 C 0.2707(4) 0.12548(15) -0.2529(3) 0.0540(10) Uani 1 1 d .
H43 H 0.293233 0.116350 -0.328323 0.065 Uiso 1 1 calc R
C5 C -0.6660(4) 0.35935(15) -0.3241(4) 0.0559(10) Uani 1 1 d .
H5A H -0.741211 0.336314 -0.330269 0.067 Uiso 1 1 calc R
O4 O -0.1310(4) 0.39972(13) -0.7670(3) 0.0871(10) Uani 1 1 d .
C24 C -0.5394(4) 0.52015(13) -0.7242(3) 0.0458(8) Uani 1 1 d .
H24 H -0.520657 0.555609 -0.685934 0.055 Uiso 1 1 calc R
C25 C -0.6579(5) 0.52236(17) -0.8656(4) 0.0605(10) Uani 1 1 d .
H25A H -0.638982 0.551853 -0.914985 0.073 Uiso 1 1 calc R
H25B H -0.653492 0.490615 -0.914725 0.073 Uiso 1 1 calc R
C14 C 0.1231(4) 0.3463(2) -0.0579(4) 0.0654(11) Uani 1 1 d .
H14 H 0.194711 0.342497 0.027453 0.078 Uiso 1 1 calc R
C32 C -0.3149(4) 0.27113(18) -0.1814(4) 0.0623(11) Uani 1 1 d .
H32 H -0.377248 0.289652 -0.255111 0.075 Uiso 1 1 calc R
C27 C -0.8390(4) 0.48382(16) -0.7784(4) 0.0603(10) Uani 1 1 d .
H27A H -0.936792 0.487380 -0.778248 0.072 Uiso 1 1 calc R
H27B H -0.832379 0.450367 -0.819634 0.072 Uiso 1 1 calc R
C53 C -0.2746(5) 0.04165(15) 0.2671(5) 0.0652(11) Uani 1 1 d .
H53A H -0.326132 0.028294 0.176542 0.078 Uiso 1 1 calc R
H53B H -0.226718 0.012199 0.323634 0.078 Uiso 1 1 calc R
C26 C -0.8088(5) 0.52782(18) -0.8612(4) 0.0661(11) Uani 1 1 d .
H26A H -0.879835 0.526859 -0.952788 0.079 Uiso 1 1 calc R
H26B H -0.817452 0.561343 -0.821276 0.079 Uiso 1 1 calc R
C18 C -0.0492(5) 0.22069(15) -0.3696(5) 0.0746(13) Uani 1 1 d .
H18A H -0.085723 0.201079 -0.310988 0.112 Uiso 1 1 calc GR
H18B H 0.054619 0.217901 -0.337486 0.112 Uiso 1 1 calc GR
H18C H -0.089493 0.206901 -0.460048 0.112 Uiso 1 1 calc GR
C56 C -0.3285(4) 0.15462(15) 0.2719(4) 0.0622(11) Uani 1 1 d .
H56A H -0.281863 0.161090 0.368426 0.075 Uiso 1 1 calc R
H56B H -0.370309 0.187402 0.228840 0.075 Uiso 1 1 calc R
C1 C -0.3053(5) 0.4802(2) -0.0550(4) 0.0790(14) Uani 1 1 d .
H1A H -0.270624 0.492258 0.037247 0.119 Uiso 1 1 calc GR
H1B H -0.320324 0.509663 -0.115052 0.119 Uiso 1 1 calc GR
H1C H -0.234951 0.456987 -0.068421 0.119 Uiso 1 1 calc GR
C55 C -0.4482(4) 0.11454(17) 0.2493(5) 0.0756(14) Uani 1 1 d .
H55A H -0.520248 0.127856 0.284039 0.091 Uiso 1 1 calc R
H55B H -0.495615 0.107834 0.153039 0.091 Uiso 1 1 calc R
C30 C -0.4773(6) 0.2115(3) -0.4171(5) 0.108(2) Uani 1 1 d .
H30A H -0.555602 0.226523 -0.395626 0.161 Uiso 1 1 calc GR
H30B H -0.515148 0.186157 -0.488426 0.161 Uiso 1 1 calc GR
H30C H -0.427809 0.238677 -0.446395 0.161 Uiso 1 1 calc GR

loop_
_atom_site_aniso_label
_atom_site_aniso_U_11
_atom_site_aniso_U_22
_atom_site_aniso_U_33
_atom_site_aniso_U_23
_atom_site_aniso_U_13
_atom_site_aniso_U_12
O6 0.0445(14) 0.0499(14) 0.0581(16) -0.0141(11) 0.0194(13) -0.0177(11)
C46 0.0331(17) 0.0404(16) 0.0355(17) -0.0019(14) 0.0157(14) -0.0020(14)
N7 0.0312(14) 0.0464(15) 0.0410(14) 0.0017(13) 0.0184(12) -0.0036(12)
C7 0.0363(17) 0.0297(15) 0.0353(16) 0.0027(13) 0.0167(14) -0.0007(13)
N2 0.0394(14) 0.0334(13) 0.0318(13) 0.0008(11) 0.0151(11) 0.0005(11)
C19 0.0374(17) 0.0342(15) 0.0318(16) -0.0026(13) 0.0148(13) -0.0012(13)
C36 0.0265(16) 0.0390(17) 0.0416(17) 0.0115(15) 0.0169(14) 0.0017(13)
O2 0.0702(18) 0.0498(14) 0.0597(16) -0.0229(13) 0.0259(14) -0.0164(12)
C3 0.0404(18) 0.0342(15) 0.0380(16) 0.0018(14) 0.0192(14) -0.0029(13)
C45 0.0317(16) 0.0414(17) 0.0318(16) 0.0035(14) 0.0125(13) 0.0058(13)
C48 0.0286(16) 0.0442(17) 0.0340(15) 0.0037(14) 0.0099(13) 0.0004(13)
C33 0.0316(17) 0.0526(19) 0.0385(18) 0.0105(15) 0.0123(15) -0.0008(15)
C37 0.0337(18) 0.0401(17) 0.051(2) -0.0061(16) 0.0247(16) -0.0078(15)
C58 0.0271(15) 0.0329(15) 0.0339(16) 0.0017(13) 0.0127(13) -0.0011(12)
C38 0.0271(15) 0.0334(15) 0.0302(15) -0.0019(13) 0.0084(12) -0.0020(12)
N6 0.0260(13) 0.0398(13) 0.0341(13) 0.0031(11) 0.0116(11) -0.0032(10)
O1 0.082(2) 0.0812(18) 0.0439(14) -0.0141(14) 0.0377(13) -0.0114(15)
C57 0.0334(18) 0.053(2) 0.0350(16) 0.0115(15) 0.0075(14) -0.0117(15)
C10 0.0377(18) 0.0361(16) 0.0373(17) -0.0001(14) 0.0179(14) -0.0009(13)
N8 0.0512(19) 0.063(2) 0.061(2) 0.0236(18) 0.0336(17) 0.0240(16)
C8 0.0383(17) 0.0313(15) 0.0327(16) -0.0021(13) 0.0141(13) -0.0040(13)
C9 0.045(2) 0.0374(17) 0.0413(19) -0.0023(16) 0.0124(16) -0.0061(14)
C41 0.0395(19) 0.0447(18) 0.0393(18) -0.0013(15) 0.0109(15) 0.0024(15)
C39 0.0266(15) 0.0369(16) 0.0324(15) 0.0011(13) 0.0117(13) 0.0019(13)
C11 0.0331(17) 0.0477(19) 0.0368(17) -0.0004(15) 0.0169(14) 0.0019(14)
C44 0.0437(19) 0.060(2) 0.0438(19) 0.0059(17) 0.0241(16) 0.0075(17)
C35 0.0375(18) 0.0413(18) 0.059(2) 0.0120(17) 0.0255(17) 0.0029(15)
O5 0.0485(16) 0.133(3) 0.0378(14) 0.0184(16) -0.0023(12) -0.0075(16)
C29 0.0444(18) 0.0340(16) 0.0315(15) -0.0035(13) 0.0095(14) 0.0000(14)
N4 0.057(2) 0.0535(18) 0.0623(19) 0.0106(16) 0.0382(17) 0.0080(16)
C50 0.0318(16) 0.0461(18) 0.0305(15) 0.0005(14) 0.0112(13) 0.0013(14)
C28 0.048(2) 0.049(2) 0.0449(19) -0.0001(16) 0.0202(17) 0.0063(16)
N3 0.0541(18) 0.0408(15) 0.0522(17) 0.0025(14) 0.0200(15) 0.0116(14)
C31 0.0325(19) 0.084(3) 0.043(2) 0.021(2) 0.0139(16) 0.0015(19)
N5 0.0540(19) 0.0299(14) 0.074(2) -0.0032(14) 0.0311(16) -0.0024(13)
N1 0.0482(18) 0.0431(16) 0.0617(19) -0.0062(14) 0.0211(15) -0.0196(14)
C16 0.0363(18) 0.054(2) 0.0410(19) 0.0048(16) 0.0191(15) 0.0066(15)
C22 0.0459(19) 0.0439(18) 0.0340(16) 0.0029(14) 0.0185(14) 0.0008(15)
C15 0.042(2) 0.079(3) 0.051(2) 0.019(2) 0.0159(18) 0.0143(19)
C2 0.053(2) 0.0449(19) 0.0413(18) 0.0029(16) 0.0259(16) 0.0047(16)
O7 0.104(3) 0.0506(16) 0.092(2) 0.0040(17) 0.053(2) 0.0234(16)
C47 0.045(2) 0.058(2) 0.058(2) 0.0017(17) 0.0283(17) -0.0111(16)
O8 0.065(2) 0.121(3) 0.080(2) 0.053(2) 0.0255(17) 0.0499(19)
C40 0.0274(15) 0.0386(16) 0.0333(15) -0.0007(14) 0.0098(13) 0.0030(13)
C34 0.054(2) 0.050(2) 0.092(3) 0.036(2) 0.038(2) 0.0160(19)
C20 0.0453(19) 0.0380(17) 0.0399(17) -0.0042(14) 0.0224(15) -0.0015(14)
C6 0.0433(19) 0.0370(17) 0.0465(18) 0.0017(16) 0.0186(15) -0.0051(15)
C12 0.049(2) 0.059(2) 0.047(2) -0.0073(18) 0.0146(17) 0.0007(17)
C13 0.058(3) 0.085(3) 0.050(2) -0.020(2) 0.009(2) -0.005(2)
C23 0.058(2) 0.0433(18) 0.058(2) 0.0104(17) 0.0320(19) 0.0006(16)
C42 0.056(2) 0.050(2) 0.044(2) -0.0106(17) 0.0141(18) 0.0064(17)
C4 0.062(2) 0.063(2) 0.053(2) 0.0046(19) 0.0390(19) -0.0051(19)
C17 0.047(2) 0.0448(18) 0.0412(18) -0.0028(16) 0.0146(16) 0.0050(16)
C52 0.053(2) 0.0424(18) 0.0496(19) -0.0011(16) 0.0274(17) -0.0107(16)
C54 0.047(2) 0.072(3) 0.070(3) 0.023(2) 0.024(2) -0.0168(19)
O3 0.0601(18) 0.095(2) 0.093(2) -0.0103(19) 0.0406(17) -0.0226(17)
C51 0.0410(19) 0.052(2) 0.0457(19) 0.0144(16) 0.0210(16) 0.0085(16)
C43 0.062(3) 0.063(2) 0.0412(19) -0.0015(19) 0.0242(18) 0.019(2)
C5 0.054(2) 0.055(2) 0.073(3) 0.005(2) 0.039(2) -0.0115(18)
O4 0.106(3) 0.087(2) 0.106(2) -0.0008(19) 0.085(2) 0.0125(19)
C24 0.056(2) 0.0362(17) 0.0464(19) 0.0055(15) 0.0202(17) 0.0000(16)
C25 0.072(3) 0.062(2) 0.047(2) 0.0171(19) 0.0205(19) 0.018(2)
C14 0.046(2) 0.103(3) 0.040(2) 0.001(2) 0.0072(18) 0.004(2)
C32 0.042(2) 0.077(3) 0.068(3) 0.044(2) 0.021(2) 0.016(2)
C27 0.046(2) 0.067(2) 0.057(2) -0.001(2) 0.0066(18) -0.0006(19)
C53 0.070(3) 0.053(2) 0.077(3) 0.004(2) 0.030(2) -0.021(2)
C26 0.061(3) 0.080(3) 0.047(2) 0.008(2) 0.0080(19) 0.017(2)
C18 0.082(3) 0.051(2) 0.088(3) 0.002(2) 0.027(3) 0.027(2)
C56 0.0336(18) 0.060(2) 0.096(3) 0.032(2) 0.0275(19) 0.0075(17)
C1 0.088(3) 0.101(4) 0.053(2) -0.030(2) 0.033(2) -0.034(3)
C55 0.035(2) 0.087(3) 0.103(3) 0.043(3) 0.022(2) -0.006(2)
C30 0.070(3) 0.172(6) 0.057(3) 0.044(3) -0.006(2) -0.018(4)

loop_
_atom_type_symbol
_atom_type_description
_atom_type_scat_dispersion_real
_atom_type_scat_dispersion_imag
_atom_type_scat_source
C C 0.0033 0.0016 'International Tables Vol C Tables 4.2.6.8 and 6.1.1.4'
H H 0.0000 0.0000 'International Tables Vol C Tables 4.2.6.8 and 6.1.1.4'
N N 0.0061 0.0033 'International Tables Vol C Tables 4.2.6.8 and 6.1.1.4'
O O 0.0106 0.0060 'International Tables Vol C Tables 4.2.6.8 and 6.1.1.4'

loop_
_geom_angle_atom_site_label_1
_geom_angle_atom_site_label_2
_geom_angle_atom_site_label_3
_geom_angle
C39 C46 N7 110.5(3)
C46 N7 C47 126.4(3)
C45 N7 C46 108.4(2)
C45 N7 C47 125.0(3)
C3 C7 C8 130.8(3)
C3 C7 C6 120.5(3)
C6 C7 C8 108.5(3)
C8 N2 C22 108.1(2)
C29 N2 C8 118.7(2)
C29 N2 C22 108.9(2)
C10 C19 C8 119.4(2)
C10 C19 C20 115.7(3)
C20 C19 C8 101.0(2)
C33 C36 C58 130.8(3)
C33 C36 C35 120.1(3)
C35 C36 C58 109.0(3)
C7 C3 C2 118.3(3)
N7 C45 C44 129.7(3)
N7 C45 C40 108.3(2)
C44 C45 C40 122.0(3)
C38 C48 C50 105.7(2)
N8 C48 C38 113.7(3)
N8 C48 C50 110.8(2)
C36 C33 C31 118.7(3)
O6 C37 C58 125.8(3)
O6 C37 N5 126.4(3)
N5 C37 C58 107.8(3)
C36 C58 C37 101.6(2)
C36 C58 C38 115.7(2)
C38 C58 C37 114.3(2)
N6 C58 C36 116.6(2)
N6 C58 C37 103.5(2)
N6 C58 C38 104.7(2)
C48 C38 C58 102.0(2)
C39 C38 C48 117.1(2)
C39 C38 C58 117.9(2)
C58 N6 C57 119.6(2)
C50 N6 C58 107.5(2)
C50 N6 C57 109.1(2)
C2 O1 C1 118.1(3)
N6 C57 C52 104.9(2)
N6 C57 C56 108.8(3)
C56 C57 C52 113.3(3)
C11 C10 C19 125.0(3)
C17 C10 C19 129.1(3)
C17 C10 C11 105.9(3)
O7 N8 C48 119.8(3)
O7 N8 O8 123.4(3)
O8 N8 C48 116.7(3)
C7 C8 C19 115.3(2)
C7 C8 C9 101.2(2)
N2 C8 C7 116.4(2)
N2 C8 C19 104.8(2)
N2 C8 C9 101.9(2)
C19 C8 C9 116.9(2)
O2 C9 C8 126.5(3)
O2 C9 N1 125.5(3)
N1 C9 C8 107.8(3)
C42 C41 C40 119.0(3)
C46 C39 C38 129.8(3)
C46 C39 C40 106.1(3)
C40 C39 C38 124.1(3)
C16 C11 C10 107.1(3)
C12 C11 C10 133.9(3)
C12 C11 C16 119.0(3)
C43 C44 C45 117.4(3)
C36 C35 N5 109.1(3)
C34 C35 C36 120.9(3)
C34 C35 N5 129.8(3)
C31 O5 C30 118.4(4)
N2 C29 C28 111.6(3)
N2 C29 C24 103.1(2)
C28 C29 C24 114.8(3)
O3 N4 C20 119.6(3)
O3 N4 O4 124.4(3)
O4 N4 C20 116.0(3)
N6 C50 C48 105.6(2)
N6 C50 C51 105.2(2)
C51 C50 C48 118.7(3)
C27 C28 C29 113.4(3)
C16 N3 C17 108.7(3)
C16 N3 C18 125.5(3)
C17 N3 C18 125.8(3)
O5 C31 C33 113.7(4)
C32 C31 C33 120.8(4)
C32 C31 O5 125.5(3)
C37 N5 C35 112.0(3)
C9 N1 C6 111.1(3)
N3 C16 C11 107.6(3)
N3 C16 C15 130.7(3)
C15 C16 C11 121.7(3)
N2 C22 C20 104.9(2)
N2 C22 C23 104.1(2)
C23 C22 C20 118.0(3)
C14 C15 C16 118.4(4)
O1 C2 C3 123.8(3)
O1 C2 C4 115.9(3)
C4 C2 C3 120.2(3)
C45 C40 C39 106.8(2)
C41 C40 C45 119.3(3)
C41 C40 C39 134.0(3)
C35 C34 C32 119.2(4)
C19 C20 C22 104.5(2)
N4 C20 C19 112.5(3)
N4 C20 C22 113.4(3)
C7 C6 N1 109.5(3)
C5 C6 C7 121.7(3)
C5 C6 N1 128.7(3)
C13 C12 C11 118.5(4)
C12 C13 C14 121.5(4)
C24 C23 C22 102.4(3)
C41 C42 C43 120.7(3)
C5 C4 C2 121.7(3)
C10 C17 N3 110.7(3)
C51 C52 C57 102.5(3)
C51 C52 C53 116.0(3)
C53 C52 C57 114.7(3)
C53 C54 C55 111.3(3)
C50 C51 C52 103.9(2)
C44 C43 C42 121.7(3)
C4 C5 C6 117.4(3)
C29 C24 C25 114.1(3)
C23 C24 C29 102.0(3)
C23 C24 C25 112.2(3)
C26 C25 C24 112.9(3)
C15 C14 C13 120.8(4)
C31 C32 C34 120.3(3)
C28 C27 C26 110.9(3)
C54 C53 C52 114.3(3)
C25 C26 C27 110.4(3)
C55 C56 C57 111.6(4)
C54 C55 C56 109.0(3)

loop_
_geom_bond_atom_site_label_1
_geom_bond_atom_site_label_2
_geom_bond_distance
O6 C37 1.228(4)
C46 N7 1.378(4)
C46 C39 1.363(4)
N7 C45 1.370(4)
N7 C47 1.455(4)
C7 C3 1.377(4)
C7 C8 1.516(4)
C7 C6 1.387(4)
N2 C8 1.493(4)
N2 C29 1.489(4)
N2 C22 1.495(4)
C19 C10 1.499(4)
C19 C8 1.536(4)
C19 C20 1.518(4)
C36 C33 1.376(4)
C36 C58 1.509(4)
C36 C35 1.391(4)
O2 C9 1.218(4)
C3 C2 1.397(4)
C45 C44 1.392(4)
C45 C40 1.405(4)
C48 C38 1.525(4)
C48 N8 1.488(4)
C48 C50 1.573(4)
C33 C31 1.401(4)
C37 C58 1.546(4)
C37 N5 1.352(4)
C58 C38 1.542(4)
C58 N6 1.482(4)
C38 C39 1.504(4)
N6 C57 1.491(4)
N6 C50 1.481(4)
O1 C2 1.370(4)
O1 C1 1.424(5)
C57 C52 1.534(5)
C57 C56 1.523(5)
C10 C11 1.431(4)
C10 C17 1.365(5)
N8 O7 1.221(4)
N8 O8 1.228(4)
C8 C9 1.547(4)
C9 N1 1.349(4)
C41 C40 1.392(4)
C41 C42 1.379(5)
C39 C40 1.444(4)
C11 C16 1.414(5)
C11 C12 1.398(5)
C44 C43 1.372(5)
C35 N5 1.406(4)
C35 C34 1.373(5)
O5 C31 1.396(5)
O5 C30 1.408(5)
C29 C28 1.522(5)
C29 C24 1.529(5)
N4 C20 1.497(4)
N4 O3 1.220(4)
N4 O4 1.228(4)
C50 C51 1.518(5)
C28 C27 1.504(5)
N3 C16 1.366(4)
N3 C17 1.368(4)
N3 C18 1.453(5)
C31 C32 1.371(6)
N1 C6 1.412(4)
C16 C15 1.393(5)
C22 C20 1.539(5)
C22 C23 1.531(5)
C15 C14 1.361(6)
C2 C4 1.384(5)
C34 C32 1.385(6)
C6 C5 1.385(5)
C12 C13 1.382(5)
C13 C14 1.403(6)
C23 C24 1.510(5)
C42 C43 1.399(5)
C4 C5 1.378(5)
C52 C51 1.522(5)
C52 C53 1.532(5)
C54 C53 1.504(6)
C54 C55 1.509(6)
C24 C25 1.533(5)
C25 C26 1.513(6)
C27 C26 1.515(6)
C56 C55 1.514(5)
